data_7226572
loop_
_publ_author_name
'Dey, Dhananjay'
'Chopra, Deepak'

_publ_section_title
;
 Solvatomorphism in (Z)-4-fluoro-N&#x2032;-(3-fluorophenyl)benzimidamide:
 the role of intermolecular O--H&#x22EF;F interaction
;
_journal_issue 42
_journal_name_full CrystEngComm
_journal_page_first 8291
_journal_paper_doi 10.1039/C6CE01668E
_journal_volume 18
_journal_year 2016
_chemical_formula_moiety '2(C13 H10 N2 F2), H2 O'
_chemical_formula_sum 'C26 H22 F4 N4 O'
_chemical_formula_weight 482.47
_space_group_crystal_system triclinic
_space_group_IT_number 2
_space_group_name_Hall '-P 1'
_space_group_name_H-M_alt 'P -1'
_symmetry_space_group_name_Hall '-P 1'
_symmetry_space_group_name_H-M 'P -1'
_atom_sites_solution_hydrogens mixed
_audit_creation_method SHELXL-2014/7
_audit_update_record
;
2016-07-27 deposited with the CCDC.
2016-09-15 downloaded from the CCDC.
;
_cell_angle_alpha 105.726(2)
_cell_angle_beta 111.7750(10)
_cell_angle_gamma 105.364(2)
_cell_formula_units_Z 2
_cell_length_a 9.8216(3)
_cell_length_b 11.6073(4)
_cell_length_c 12.2477(4)
_cell_measurement_reflns_used 15370
_cell_measurement_temperature 100(2)
_cell_measurement_theta_max 30.17
_cell_measurement_theta_min 2.33
_cell_volume 1139.00(7)
_computing_structure_refinement 'SHELXL-2014/7 (Sheldrick, 2014)'
_diffrn_ambient_temperature 100(2)
_diffrn_measured_fraction_theta_full 1.000
_diffrn_measured_fraction_theta_max 0.995
_diffrn_measurement_device_type 'Bruker APEX-II CCD'
_diffrn_radiation_type MoK\a
_diffrn_radiation_wavelength 0.71073
_diffrn_reflns_av_R_equivalents 0.0236
_diffrn_reflns_av_unetI/netI 0.0215
_diffrn_reflns_Laue_measured_fraction_full 1.000
_diffrn_reflns_Laue_measured_fraction_max 0.995
_diffrn_reflns_limit_h_max 12
_diffrn_reflns_limit_h_min -12
_diffrn_reflns_limit_k_max 14
_diffrn_reflns_limit_k_min -14
_diffrn_reflns_limit_l_max 15
_diffrn_reflns_limit_l_min -15
_diffrn_reflns_number 18960
_diffrn_reflns_point_group_measured_fraction_full 1.000
_diffrn_reflns_point_group_measured_fraction_max 0.995
_diffrn_reflns_theta_full 25.242
_diffrn_reflns_theta_max 27.477
_diffrn_reflns_theta_min 1.965
_exptl_absorpt_coefficient_mu 0.111
_exptl_absorpt_correction_type multi-scan
_exptl_absorpt_process_details SADABS
_exptl_crystal_colour colorless
_exptl_crystal_density_diffrn 1.407
_exptl_crystal_description plate
_exptl_crystal_F_000 500
_exptl_crystal_size_max 0.200
_exptl_crystal_size_mid 0.140
_exptl_crystal_size_min 0.100
_exptl_transmission_factor_max 0.795
_exptl_transmission_factor_min 0.648
_refine_diff_density_max 0.292
_refine_diff_density_min -0.228
_refine_diff_density_rms 0.045
_refine_ls_extinction_method none
_refine_ls_goodness_of_fit_ref 1.037
_refine_ls_hydrogen_treatment mixed
_refine_ls_matrix_type full
_refine_ls_number_parameters 348
_refine_ls_number_reflns 5188
_refine_ls_number_restraints 3
_refine_ls_restrained_S_all 1.037
_refine_ls_R_factor_all 0.0412
_refine_ls_R_factor_gt 0.0370
_refine_ls_shift/su_max 0.001
_refine_ls_shift/su_mean 0.000
_refine_ls_structure_factor_coef Fsqd
_refine_ls_weighting_details 'w=1/[\s^2^(Fo^2^)+(0.0419P)^2^+0.4688P] where P=(Fo^2^+2Fc^2^)/3'
_refine_ls_weighting_scheme calc
_refine_ls_wR_factor_gt 0.0917
_refine_ls_wR_factor_ref 0.0942
_reflns_Friedel_coverage 0.000
_reflns_number_gt 4623
_reflns_number_total 5188
_reflns_threshold_expression 'I > 2\s(I)'
_cod_data_source_file c6ce01668e2.cif
_cod_data_source_block DB32W
_cod_depositor_comments 'Adding full bibliography for 7226571--7226572.cif.'
_cod_database_code 7226572
_shelx_shelxl_version_number 2014/7
_shelx_space_group_comment
;
The symmetry employed for this shelxl refinement is uniquely defined
by the following loop, which should always be used as a source of
symmetry information in preference to the above space-group names.
They are only intended as comments.
;
_shelx_estimated_absorpt_t_min 0.978
_shelx_estimated_absorpt_t_max 0.989

loop_
_space_group_symop_operation_xyz
'x, y, z'
'-x, -y, -z'

loop_
_atom_site_label
_atom_site_type_symbol
_atom_site_fract_x
_atom_site_fract_y
_atom_site_fract_z
_atom_site_U_iso_or_equiv
_atom_site_adp_type
_atom_site_occupancy
_atom_site_site_symmetry_order
_atom_site_calc_flag
_atom_site_refinement_flags_posn
_atom_site_refinement_flags_adp
_atom_site_refinement_flags_occupancy
_atom_site_disorder_assembly
_atom_site_disorder_group
F2A F 0.50171(10) 0.85186(9) -0.11495(7) 0.0330(2) Uani 0.9326(18) 1 d . . P A 1
C7A C 0.76385(14) 0.91836(11) 0.21405(11) 0.0181(2) Uani 0.9326(18) 1 d . . P A 1
C8A C 0.63131(14) 0.90391(11) 0.10634(11) 0.0208(2) Uani 0.9326(18) 1 d . . P A 1
H8A H 0.5441 0.9194 0.1136 0.025 Uiso 0.9326(18) 1 calc R U P A 1
C9A C 0.63067(15) 0.86660(12) -0.01071(11) 0.0235(3) Uani 0.9326(18) 1 d . . P A 1
C10A C 0.75194(16) 0.84157(13) -0.02838(12) 0.0266(3) Uani 0.9326(18) 1 d . . P A 1
H10A H 0.7467 0.8156 -0.1109 0.032 Uiso 0.9326(18) 1 calc R U P A 1
C11A C 0.88221(17) 0.85589(13) 0.07933(13) 0.0280(3) Uani 0.9326(18) 1 d . . P A 1
H11A H 0.9681 0.8392 0.0707 0.034 Uiso 0.9326(18) 1 calc R U P A 1
C12A C 0.88914(15) 0.89427(12) 0.19957(12) 0.0233(3) Uani 0.9326(18) 1 d . . P A 1
H12A H 0.9798 0.9042 0.2724 0.028 Uiso 0.9326(18) 1 calc R U P A 1
F2B F 0.9777(14) 0.8353(13) 0.0505(10) 0.0330(2) Uani 0.0674(18) 1 d . . P A 2
C7B C 0.76385(14) 0.91836(11) 0.21405(11) 0.0181(2) Uani 0.0674(18) 1 d . . P A 2
C8B C 0.88914(15) 0.89427(12) 0.19957(12) 0.0233(3) Uani 0.0674(18) 1 d . . P A 2
H8B H 0.9798 0.9042 0.2724 0.028 Uiso 0.0674(18) 1 calc R U P A 2
C9B C 0.88221(17) 0.85589(13) 0.07933(13) 0.0280(3) Uani 0.0674(18) 1 d . . P A 2
C10B C 0.75194(16) 0.84157(13) -0.02838(12) 0.0266(3) Uani 0.0674(18) 1 d . . P A 2
H10B H 0.7467 0.8156 -0.1109 0.032 Uiso 0.0674(18) 1 calc R U P A 2
C11B C 0.63067(15) 0.86660(12) -0.01071(11) 0.0235(3) Uani 0.0674(18) 1 d . . P A 2
H11B H 0.5410 0.8576 -0.0837 0.028 Uiso 0.0674(18) 1 calc R U P A 2
C12B C 0.63131(14) 0.90391(11) 0.10634(11) 0.0208(2) Uani 0.0674(18) 1 d . . P A 2
H12B H 0.5441 0.9194 0.1136 0.025 Uiso 0.0674(18) 1 calc R U P A 2
F4A F 1.18617(11) 0.53034(9) 0.76857(8) 0.0351(2) Uani 0.9737(19) 1 d . . P B 1
C20A C 0.87668(14) 0.63360(11) 0.61611(11) 0.0181(2) Uani 0.9737(19) 1 d . . P B 1
C21A C 0.96633(15) 0.55853(11) 0.63456(11) 0.0205(2) Uani 0.9737(19) 1 d . . P B 1
H21A H 0.9368 0.4783 0.5665 0.025 Uiso 0.9737(19) 1 calc R U P B 1
C22A C 1.09836(15) 0.60278(13) 0.75317(12) 0.0236(3) Uani 0.9737(19) 1 d . . P B 1
C23A C 1.14521(15) 0.71705(13) 0.85622(11) 0.0240(3) Uani 0.9737(19) 1 d . . P B 1
H23A H 1.2359 0.7443 0.9372 0.029 Uiso 0.9737(19) 1 calc R U P B 1
C24A C 1.05495(15) 0.79093(12) 0.83732(11) 0.0231(3) Uani 0.9737(19) 1 d . . P B 1
H24A H 1.0845 0.8702 0.9065 0.028 Uiso 0.9737(19) 1 calc R U P B 1
C25A C 0.92240(15) 0.75061(11) 0.71890(11) 0.0206(2) Uani 0.9737(19) 1 d . . P B 1
H25A H 0.8625 0.8026 0.7075 0.025 Uiso 0.9737(19) 1 calc R U P B 1
F4B F 1.084(4) 0.881(3) 0.932(3) 0.0351(2) Uani 0.0263(19) 1 d . . P B 2
C20B C 0.87668(14) 0.63360(11) 0.61611(11) 0.0181(2) Uani 0.0263(19) 1 d . . P B 2
C21B C 0.92240(15) 0.75061(11) 0.71890(11) 0.0206(2) Uani 0.0263(19) 1 d . . P B 2
H21B H 0.8625 0.8026 0.7075 0.025 Uiso 0.0263(19) 1 calc R U P B 2
C22B C 1.05495(15) 0.79093(12) 0.83732(11) 0.0231(3) Uani 0.0263(19) 1 d . . P B 2
C23B C 1.14521(15) 0.71705(13) 0.85622(11) 0.0240(3) Uani 0.0263(19) 1 d . . P B 2
H23B H 1.2359 0.7443 0.9372 0.029 Uiso 0.0263(19) 1 calc R U P B 2
C24B C 1.09836(15) 0.60278(13) 0.75317(12) 0.0236(3) Uani 0.0263(19) 1 d . . P B 2
H24B H 1.1600 0.5521 0.7645 0.028 Uiso 0.0263(19) 1 calc R U P B 2
C25B C 0.96633(15) 0.55853(11) 0.63456(11) 0.0205(2) Uani 0.0263(19) 1 d . . P B 2
H25B H 0.9368 0.4783 0.5665 0.025 Uiso 0.0263(19) 1 calc R U P B 2
F1 F 0.69000(10) 1.09446(8) 0.83552(7) 0.03306(19) Uani 1 1 d . . . . .
F3 F 0.13514(9) 0.46557(8) -0.01633(7) 0.03323(19) Uani 1 1 d . . . . .
O1W O 0.58704(12) 0.31488(9) 0.37619(9) 0.0293(2) Uani 1 1 d D . . . .
N4 N 0.84430(13) 0.75727(10) 0.44734(10) 0.0201(2) Uani 1 1 d . . . . .
H4A H 0.935(2) 0.7848(15) 0.5135(16) 0.025(4) Uiso 1 1 d . . . . .
H4B H 0.8211(19) 0.8107(16) 0.4097(15) 0.029(4) Uiso 1 1 d . . . . .
N1 N 0.76598(12) 0.94397(9) 0.33468(9) 0.0183(2) Uani 1 1 d . . . . .
N2 N 0.76105(13) 1.15116(10) 0.35730(10) 0.0213(2) Uani 1 1 d . . . . .
H2A H 0.763(2) 1.1418(16) 0.2861(17) 0.033(4) Uiso 1 1 d . . . . .
H2B H 0.715(2) 1.2045(16) 0.3801(16) 0.033(4) Uiso 1 1 d . . . . .
N3 N 0.73570(12) 0.58451(9) 0.49731(9) 0.0193(2) Uani 1 1 d . . . . .
C19 C 0.56293(14) 0.61768(11) 0.19794(11) 0.0197(2) Uani 1 1 d . . . . .
H19 H 0.6602 0.6602 0.1982 0.024 Uiso 1 1 calc R U . . .
C2 C 0.66027(14) 0.95149(11) 0.52255(11) 0.0181(2) Uani 1 1 d . . . . .
H2 H 0.6193 0.8676 0.4550 0.022 Uiso 1 1 calc R U . . .
C4 C 0.70409(15) 1.08444(13) 0.72706(11) 0.0223(2) Uani 1 1 d . . . . .
C18 C 0.41721(15) 0.57234(12) 0.08802(11) 0.0221(2) Uani 1 1 d . . . . .
H18 H 0.4132 0.5834 0.0130 0.027 Uiso 1 1 calc R U . . .
C3 C 0.64427(14) 0.96063(12) 0.63200(11) 0.0211(2) Uani 1 1 d . . . . .
H3 H 0.5940 0.8845 0.6412 0.025 Uiso 1 1 calc R U . . .
C13 C 0.75227(13) 1.04874(11) 0.39152(10) 0.0166(2) Uani 1 1 d . . . . .
C1 C 0.73556(13) 1.06349(11) 0.51002(10) 0.0168(2) Uani 1 1 d . . . . .
C17 C 0.27845(15) 0.51080(12) 0.09068(11) 0.0221(2) Uani 1 1 d . . . . .
C6 C 0.79324(14) 1.18679(11) 0.60845(11) 0.0205(2) Uani 1 1 d . . . . .
H6 H 0.8434 1.2636 0.6001 0.025 Uiso 1 1 calc R U . . .
C26 C 0.72456(14) 0.65019(11) 0.42616(11) 0.0175(2) Uani 1 1 d . . . . .
C14 C 0.56833(14) 0.60161(10) 0.30806(11) 0.0174(2) Uani 1 1 d . . . . .
C5 C 0.77765(15) 1.19767(12) 0.71870(11) 0.0237(3) Uani 1 1 d . . . . .
H5 H 0.8168 1.2811 0.7863 0.028 Uiso 1 1 calc R U . . .
C15 C 0.42492(15) 0.53868(11) 0.30678(11) 0.0208(2) Uani 1 1 d . . . . .
H15 H 0.4277 0.5271 0.3813 0.025 Uiso 1 1 calc R U . . .
C16 C 0.27856(15) 0.49297(12) 0.19758(12) 0.0236(3) Uani 1 1 d . . . . .
H16 H 0.1807 0.4504 0.1964 0.028 Uiso 1 1 calc R U . . .
H1W H 0.624(2) 0.3981(9) 0.4142(15) 0.042(5) Uiso 1 1 d D . . . .
H2W H 0.551(3) 0.302(2) 0.2973(10) 0.063(6) Uiso 1 1 d D . . . .

loop_
_atom_site_aniso_label
_atom_site_aniso_U_11
_atom_site_aniso_U_22
_atom_site_aniso_U_33
_atom_site_aniso_U_23
_atom_site_aniso_U_13
_atom_site_aniso_U_12
F2A 0.0263(4) 0.0499(5) 0.0166(4) 0.0108(4) 0.0048(3) 0.0178(4)
C7A 0.0229(6) 0.0152(5) 0.0176(5) 0.0081(4) 0.0104(5) 0.0073(4)
C8A 0.0196(6) 0.0222(6) 0.0204(6) 0.0083(5) 0.0099(5) 0.0082(5)
C9A 0.0227(6) 0.0241(6) 0.0168(5) 0.0071(5) 0.0056(5) 0.0068(5)
C10A 0.0318(7) 0.0292(6) 0.0194(6) 0.0078(5) 0.0147(5) 0.0120(5)
C11A 0.0301(7) 0.0351(7) 0.0266(6) 0.0129(5) 0.0175(6) 0.0184(6)
C12A 0.0237(6) 0.0285(6) 0.0208(6) 0.0117(5) 0.0102(5) 0.0140(5)
F2B 0.0263(4) 0.0499(5) 0.0166(4) 0.0108(4) 0.0048(3) 0.0178(4)
C7B 0.0229(6) 0.0152(5) 0.0176(5) 0.0081(4) 0.0104(5) 0.0073(4)
C8B 0.0237(6) 0.0285(6) 0.0208(6) 0.0117(5) 0.0102(5) 0.0140(5)
C9B 0.0301(7) 0.0351(7) 0.0266(6) 0.0129(5) 0.0175(6) 0.0184(6)
C10B 0.0318(7) 0.0292(6) 0.0194(6) 0.0078(5) 0.0147(5) 0.0120(5)
C11B 0.0227(6) 0.0241(6) 0.0168(5) 0.0071(5) 0.0056(5) 0.0068(5)
C12B 0.0196(6) 0.0222(6) 0.0204(6) 0.0083(5) 0.0099(5) 0.0082(5)
F4A 0.0405(5) 0.0486(5) 0.0301(4) 0.0208(4) 0.0171(4) 0.0327(4)
C20A 0.0197(6) 0.0181(5) 0.0175(5) 0.0100(4) 0.0099(5) 0.0050(4)
C21A 0.0264(6) 0.0203(5) 0.0187(5) 0.0099(4) 0.0133(5) 0.0096(5)
C22A 0.0255(6) 0.0311(6) 0.0252(6) 0.0175(5) 0.0156(5) 0.0161(5)
C23A 0.0200(6) 0.0313(6) 0.0178(5) 0.0112(5) 0.0079(5) 0.0068(5)
C24A 0.0256(6) 0.0212(6) 0.0192(6) 0.0069(5) 0.0120(5) 0.0044(5)
C25A 0.0244(6) 0.0186(5) 0.0216(6) 0.0099(4) 0.0129(5) 0.0083(5)
F4B 0.0405(5) 0.0486(5) 0.0301(4) 0.0208(4) 0.0171(4) 0.0327(4)
C20B 0.0197(6) 0.0181(5) 0.0175(5) 0.0100(4) 0.0099(5) 0.0050(4)
C21B 0.0244(6) 0.0186(5) 0.0216(6) 0.0099(4) 0.0129(5) 0.0083(5)
C22B 0.0256(6) 0.0212(6) 0.0192(6) 0.0069(5) 0.0120(5) 0.0044(5)
C23B 0.0200(6) 0.0313(6) 0.0178(5) 0.0112(5) 0.0079(5) 0.0068(5)
C24B 0.0255(6) 0.0311(6) 0.0252(6) 0.0175(5) 0.0156(5) 0.0161(5)
C25B 0.0264(6) 0.0203(5) 0.0187(5) 0.0099(4) 0.0133(5) 0.0096(5)
F1 0.0384(5) 0.0464(5) 0.0226(4) 0.0150(3) 0.0209(3) 0.0188(4)
F3 0.0207(4) 0.0444(5) 0.0257(4) 0.0159(3) 0.0042(3) 0.0093(3)
O1W 0.0355(5) 0.0167(4) 0.0285(5) 0.0071(4) 0.0110(4) 0.0091(4)
N4 0.0174(5) 0.0207(5) 0.0206(5) 0.0119(4) 0.0065(4) 0.0057(4)
N1 0.0199(5) 0.0202(5) 0.0170(4) 0.0092(4) 0.0093(4) 0.0090(4)
N2 0.0290(6) 0.0195(5) 0.0196(5) 0.0103(4) 0.0134(4) 0.0109(4)
N3 0.0214(5) 0.0167(4) 0.0176(5) 0.0081(4) 0.0078(4) 0.0059(4)
C19 0.0209(6) 0.0198(5) 0.0204(5) 0.0091(4) 0.0115(5) 0.0080(5)
C2 0.0165(5) 0.0190(5) 0.0194(5) 0.0083(4) 0.0081(4) 0.0085(4)
C4 0.0217(6) 0.0350(7) 0.0176(5) 0.0128(5) 0.0120(5) 0.0158(5)
C18 0.0259(6) 0.0244(6) 0.0185(5) 0.0108(5) 0.0110(5) 0.0112(5)
C3 0.0185(6) 0.0261(6) 0.0240(6) 0.0145(5) 0.0113(5) 0.0106(5)
C13 0.0127(5) 0.0176(5) 0.0162(5) 0.0070(4) 0.0050(4) 0.0043(4)
C1 0.0150(5) 0.0199(5) 0.0161(5) 0.0081(4) 0.0065(4) 0.0085(4)
C17 0.0196(6) 0.0228(6) 0.0200(6) 0.0083(5) 0.0055(5) 0.0094(5)
C6 0.0218(6) 0.0183(5) 0.0206(5) 0.0083(4) 0.0088(5) 0.0086(5)
C26 0.0205(6) 0.0159(5) 0.0180(5) 0.0067(4) 0.0105(5) 0.0085(4)
C14 0.0201(6) 0.0145(5) 0.0182(5) 0.0070(4) 0.0092(5) 0.0077(4)
C5 0.0251(6) 0.0250(6) 0.0195(6) 0.0056(5) 0.0095(5) 0.0135(5)
C15 0.0232(6) 0.0212(6) 0.0218(6) 0.0121(5) 0.0120(5) 0.0092(5)
C16 0.0205(6) 0.0249(6) 0.0280(6) 0.0134(5) 0.0130(5) 0.0083(5)

loop_
_atom_type_symbol
_atom_type_description
_atom_type_scat_dispersion_real
_atom_type_scat_dispersion_imag
_atom_type_scat_source
C C 0.0033 0.0016 'International Tables Vol C Tables 4.2.6.8 and 6.1.1.4'
H H 0.0000 0.0000 'International Tables Vol C Tables 4.2.6.8 and 6.1.1.4'
N N 0.0061 0.0033 'International Tables Vol C Tables 4.2.6.8 and 6.1.1.4'
O O 0.0106 0.0060 'International Tables Vol C Tables 4.2.6.8 and 6.1.1.4'
F F 0.0171 0.0103 'International Tables Vol C Tables 4.2.6.8 and 6.1.1.4'

loop_
_geom_angle_atom_site_label_1
_geom_angle_atom_site_label_2
_geom_angle_atom_site_label_3
_geom_angle
C12A C7A C8A 119.34(11)
C12A C7A N1 119.15(10)
C8A C7A N1 121.19(10)
C9A C8A C7A 118.10(11)
C9A C8A H8A 120.9
C7A C8A H8A 120.9
F2A C9A C10A 118.03(11)
F2A C9A C8A 117.96(11)
C10A C9A C8A 124.01(12)
C9A C10A C11A 117.15(11)
C9A C10A H10A 121.4
C11A C10A H10A 121.4
C10A C11A C12A 121.04(12)
C10A C11A H11A 119.5
C12A C11A H11A 119.5
C11A C12A C7A 120.35(11)
C11A C12A H12A 119.8
C7A C12A H12A 119.8
C8B C7B C12B 119.34(11)
C8B C7B N1 119.15(10)
C12B C7B N1 121.19(10)
C9B C8B C7B 120.35(11)
C9B C8B H8B 119.8
C7B C8B H8B 119.8
F2B C9B C10B 109.5(5)
F2B C9B C8B 129.4(5)
C10B C9B C8B 121.04(12)
C11B C10B C9B 117.15(11)
C11B C10B H10B 121.4
C9B C10B H10B 121.4
C10B C11B C12B 124.01(12)
C10B C11B H11B 118.0
C12B C11B H11B 118.0
C11B C12B C7B 118.10(11)
C11B C12B H12B 120.9
C7B C12B H12B 120.9
C21A C20A C25A 119.10(11)
C21A C20A N3 118.96(10)
C25A C20A N3 121.78(11)
C22A C21A C20A 118.90(11)
C22A C21A H21A 120.6
C20A C21A H21A 120.6
F4A C22A C21A 118.15(11)
F4A C22A C23A 118.69(11)
C21A C22A C23A 123.15(11)
C22A C23A C24A 117.62(11)
C22A C23A H23A 121.2
C24A C23A H23A 121.2
C25A C24A C23A 120.99(11)
C25A C24A H24A 119.5
C23A C24A H24A 119.5
C24A C25A C20A 120.24(11)
C24A C25A H25A 119.9
C20A C25A H25A 119.9
C25B C20B C21B 119.10(11)
C25B C20B N3 118.96(10)
C21B C20B N3 121.78(11)
C22B C21B C20B 120.24(11)
C22B C21B H21B 119.9
C20B C21B H21B 119.9
F4B C22B C21B 121.2(14)
F4B C22B C23B 117.1(14)
C21B C22B C23B 120.99(11)
C24B C23B C22B 117.62(11)
C24B C23B H23B 121.2
C22B C23B H23B 121.2
C25B C24B C23B 123.15(11)
C25B C24B H24B 118.4
C23B C24B H24B 118.4
C24B C25B C20B 118.90(11)
C24B C25B H25B 120.6
C20B C25B H25B 120.6
H1W O1W H2W 102.3(17)
C26 N4 H4A 117.3(10)
C26 N4 H4B 119.8(10)
H4A N4 H4B 119.9(15)
C13 N1 C7A 119.94(10)
C13 N1 C7B 119.94(10)
C13 N2 H2A 117.4(11)
C13 N2 H2B 119.9(11)
H2A N2 H2B 115.1(15)
C26 N3 C20A 119.64(10)
C26 N3 C20B 119.64(10)
C18 C19 C14 120.77(11)
C18 C19 H19 119.6
C14 C19 H19 119.6
C3 C2 C1 121.00(10)
C3 C2 H2 119.5
C1 C2 H2 119.5
F1 C4 C5 118.34(11)
F1 C4 C3 118.00(11)
C5 C4 C3 123.65(11)
C17 C18 C19 118.17(11)
C17 C18 H18 120.9
C19 C18 H18 120.9
C4 C3 C2 117.54(11)
C4 C3 H3 121.2
C2 C3 H3 121.2
N1 C13 N2 125.79(11)
N1 C13 C1 117.91(10)
N2 C13 C1 116.18(10)
C2 C1 C6 119.38(10)
C2 C1 C13 119.11(10)
C6 C1 C13 121.51(10)
F3 C17 C18 118.78(11)
F3 C17 C16 118.35(11)
C18 C17 C16 122.87(11)
C5 C6 C1 120.32(11)
C5 C6 H6 119.8
C1 C6 H6 119.8
N3 C26 N4 125.69(11)
N3 C26 C14 117.84(10)
N4 C26 C14 116.43(10)
C19 C14 C15 119.27(11)
C19 C14 C26 120.88(10)
C15 C14 C26 119.85(10)
C4 C5 C6 118.09(11)
C4 C5 H5 121.0
C6 C5 H5 121.0
C16 C15 C14 120.52(11)
C16 C15 H15 119.7
C14 C15 H15 119.7
C17 C16 C15 118.40(11)
C17 C16 H16 120.8
C15 C16 H16 120.8

loop_
_geom_bond_atom_site_label_1
_geom_bond_atom_site_label_2
_geom_bond_distance
F2A C9A 1.3530(14)
C7A C12A 1.3932(17)
C7A C8A 1.3976(17)
C7A N1 1.4168(14)
C8A C9A 1.3777(17)
C8A H8A 0.9500
C9A C10A 1.3749(18)
C10A C11A 1.3861(19)
C10A H10A 0.9500
C11A C12A 1.3877(17)
C11A H11A 0.9500
C12A H12A 0.9500
F2B C9B 1.175(12)
C7B C8B 1.3932(17)
C7B C12B 1.3976(17)
C7B N1 1.4168(14)
C8B C9B 1.3877(17)
C8B H8B 0.9500
C9B C10B 1.3861(19)
C10B C11B 1.3749(18)
C10B H10B 0.9500
C11B C12B 1.3777(17)
C11B H11B 0.9500
C12B H12B 0.9500
F4A C22A 1.3549(14)
C20A C21A 1.3969(16)
C20A C25A 1.4007(16)
C20A N3 1.4131(15)
C21A C22A 1.3787(17)
C21A H21A 0.9500
C22A C23A 1.3792(18)
C23A C24A 1.3903(18)
C23A H23A 0.9500
C24A C25A 1.3876(17)
C24A H24A 0.9500
C25A H25A 0.9500
F4B C22B 1.21(3)
C20B C25B 1.3969(16)
C20B C21B 1.4007(16)
C20B N3 1.4131(15)
C21B C22B 1.3876(17)
C21B H21B 0.9500
C22B C23B 1.3903(18)
C23B C24B 1.3792(18)
C23B H23B 0.9500
C24B C25B 1.3787(17)
C24B H24B 0.9500
C25B H25B 0.9500
F1 C4 1.3633(13)
F3 C17 1.3569(14)
O1W H1W 0.853(9)
O1W H2W 0.849(9)
N4 C26 1.3489(15)
N4 H4A 0.851(17)
N4 H4B 0.895(17)
N1 C13 1.2958(15)
N2 C13 1.3560(15)
N2 H2A 0.857(18)
N2 H2B 0.902(17)
N3 C26 1.2986(15)
C19 C18 1.3874(17)
C19 C14 1.3946(16)
C19 H19 0.9500
C2 C3 1.3860(16)
C2 C1 1.3941(16)
C2 H2 0.9500
C4 C5 1.3728(19)
C4 C3 1.3799(17)
C18 C17 1.3778(18)
C18 H18 0.9500
C3 H3 0.9500
C13 C1 1.4898(15)
C1 C6 1.3968(15)
C17 C16 1.3795(17)
C6 C5 1.3906(17)
C6 H6 0.9500
C26 C14 1.4890(16)
C14 C15 1.3964(17)
C5 H5 0.9500
C15 C16 1.3862(17)
C15 H15 0.9500
C16 H16 0.9500

loop_
_geom_torsion_atom_site_label_1
_geom_torsion_atom_site_label_2
_geom_torsion_atom_site_label_3
_geom_torsion_atom_site_label_4
_geom_torsion
C12A C7A C8A C9A -0.28(17)
N1 C7A C8A C9A -173.81(11)
C7A C8A C9A F2A 179.58(11)
C7A C8A C9A C10A 0.58(19)
F2A C9A C10A C11A -179.34(12)
C8A C9A C10A C11A -0.3(2)
C9A C10A C11A C12A -0.2(2)
C10A C11A C12A C7A 0.5(2)
C8A C7A C12A C11A -0.22(18)
N1 C7A C12A C11A 173.45(11)
C12B C7B C8B C9B -0.22(18)
N1 C7B C8B C9B 173.45(11)
C7B C8B C9B F2B 177.6(9)
C7B C8B C9B C10B 0.5(2)
F2B C9B C10B C11B -177.9(7)
C8B C9B C10B C11B -0.2(2)
C9B C10B C11B C12B -0.3(2)
C10B C11B C12B C7B 0.58(19)
C8B C7B C12B C11B -0.28(17)
N1 C7B C12B C11B -173.81(11)
C25A C20A C21A C22A -0.73(17)
N3 C20A C21A C22A -176.11(10)
C20A C21A C22A F4A -178.51(11)
C20A C21A C22A C23A 1.27(19)
F4A C22A C23A C24A 178.83(11)
C21A C22A C23A C24A -0.95(19)
C22A C23A C24A C25A 0.11(18)
C23A C24A C25A C20A 0.38(18)
C21A C20A C25A C24A -0.06(17)
N3 C20A C25A C24A 175.18(11)
C25B C20B C21B C22B -0.06(17)
N3 C20B C21B C22B 175.18(11)
C20B C21B C22B F4B -170(2)
C20B C21B C22B C23B 0.38(18)
F4B C22B C23B C24B 170.8(19)
C21B C22B C23B C24B 0.11(18)
C22B C23B C24B C25B -0.95(19)
C23B C24B C25B C20B 1.27(19)
C21B C20B C25B C24B -0.73(17)
N3 C20B C25B C24B -176.11(10)
C12A C7A N1 C13 126.47(12)
C8A C7A N1 C13 -59.99(15)
C8B C7B N1 C13 126.47(12)
C12B C7B N1 C13 -59.99(15)
C21A C20A N3 C26 -119.78(12)
C25A C20A N3 C26 64.98(15)
C25B C20B N3 C26 -119.78(12)
C21B C20B N3 C26 64.98(15)
C14 C19 C18 C17 -0.19(17)
F1 C4 C3 C2 -179.53(10)
C5 C4 C3 C2 0.05(18)
C1 C2 C3 C4 0.63(17)
C7A N1 C13 N2 -11.25(18)
C7B N1 C13 N2 -11.25(18)
C7A N1 C13 C1 172.85(10)
C7B N1 C13 C1 172.85(10)
C3 C2 C1 C6 -1.08(17)
C3 C2 C1 C13 179.05(10)
N1 C13 C1 C2 -30.57(15)
N2 C13 C1 C2 153.13(11)
N1 C13 C1 C6 149.56(11)
N2 C13 C1 C6 -26.74(16)
C19 C18 C17 F3 -179.77(10)
C19 C18 C17 C16 0.21(18)
C2 C1 C6 C5 0.85(17)
C13 C1 C6 C5 -179.28(11)
C20A N3 C26 N4 7.96(17)
C20B N3 C26 N4 7.96(17)
C20A N3 C26 C14 -174.29(10)
C20B N3 C26 C14 -174.29(10)
C18 C19 C14 C15 0.20(17)
C18 C19 C14 C26 180.00(10)
N3 C26 C14 C19 -147.27(11)
N4 C26 C14 C19 30.69(15)
N3 C26 C14 C15 32.52(15)
N4 C26 C14 C15 -149.51(11)
F1 C4 C5 C6 179.31(10)
C3 C4 C5 C6 -0.27(19)
C1 C6 C5 C4 -0.19(18)
C19 C14 C15 C16 -0.23(17)
C26 C14 C15 C16 179.97(10)
F3 C17 C16 C15 179.75(11)
C18 C17 C16 C15 -0.23(19)
C14 C15 C16 C17 0.24(18)
